data_2230357
loop_
_publ_author_name
'Wu, Xiang-Hua'

_publ_section_title
;
 Chlorido[1-(diphenylphosphanyl)cobaltocenium]gold(I)
 hexafluoridophosphate
;
_journal_coeditor_code HY2423
_journal_issue 6
_journal_name_full 'Acta Crystallographica Section E'
_journal_page_first m798
_journal_paper_doi 10.1107/S1600536811018769
_journal_volume 67
_journal_year 2011
_chemical_formula_iupac '[Au Co (C5 H5) (C17 H14 P) Cl] P F6'
_chemical_formula_moiety 'C22 H19 Au Cl Co P +, F6 P -'
_chemical_formula_sum 'C22 H19 Au Cl Co F6 P2'
_chemical_formula_weight 750.66
_chemical_name_systematic
;
Chlorido[1-(diphenylphosphanyl)cobaltocenium]gold(I) hexafluoridophosphate
;
_space_group_IT_number 15
_symmetry_cell_setting monoclinic
_symmetry_space_group_name_Hall '-C 2yc'
_symmetry_space_group_name_H-M 'C 1 2/c 1'
_atom_sites_solution_hydrogens geom
_atom_sites_solution_primary direct
_atom_sites_solution_secondary difmap
_audit_creation_method SHELXL-97
_cell_angle_alpha 90.00
_cell_angle_beta 97.577(2)
_cell_angle_gamma 90.00
_cell_formula_units_Z 8
_cell_length_a 11.5565(14)
_cell_length_b 14.8537(14)
_cell_length_c 27.983(3)
_cell_measurement_reflns_used 5908
_cell_measurement_temperature 292(2)
_cell_measurement_theta_max 27.53
_cell_measurement_theta_min 2.24
_cell_volume 4761.5(9)
_computing_cell_refinement 'SAINT (Bruker, 2007)'
_computing_data_collection 'SMART (Bruker, 2007)'
_computing_data_reduction 'SAINT (Bruker, 2007)'
_computing_molecular_graphics 'SHELXTL (Sheldrick, 2008)'
_computing_publication_material 'SHELXTL (Sheldrick, 2008)'
_computing_structure_refinement 'SHELXL97 (Sheldrick, 2008)'
_computing_structure_solution 'SHELXS97 (Sheldrick, 2008)'
_diffrn_ambient_temperature 292(2)
_diffrn_measured_fraction_theta_full 0.998
_diffrn_measured_fraction_theta_max 0.998
_diffrn_measurement_device_type 'Bruker APEX CCD'
_diffrn_measurement_method '\f and \w'
_diffrn_radiation_monochromator graphite
_diffrn_radiation_source 'fine-focus sealed tube'
_diffrn_radiation_type MoK\a
_diffrn_radiation_wavelength 0.71073
_diffrn_reflns_av_R_equivalents 0.1826
_diffrn_reflns_av_sigmaI/netI 0.0845
_diffrn_reflns_limit_h_max 14
_diffrn_reflns_limit_h_min -14
_diffrn_reflns_limit_k_max 18
_diffrn_reflns_limit_k_min -18
_diffrn_reflns_limit_l_max 34
_diffrn_reflns_limit_l_min -34
_diffrn_reflns_number 24437
_diffrn_reflns_theta_full 25.99
_diffrn_reflns_theta_max 25.99
_diffrn_reflns_theta_min 2.25
_exptl_absorpt_coefficient_mu 7.154
_exptl_absorpt_correction_type none
_exptl_crystal_colour colorless
_exptl_crystal_density_diffrn 2.094
_exptl_crystal_density_method 'not measured'
_exptl_crystal_description block
_exptl_crystal_F_000 2864
_exptl_crystal_size_max 0.20
_exptl_crystal_size_mid 0.20
_exptl_crystal_size_min 0.20
_refine_diff_density_max 3.363
_refine_diff_density_min -1.589
_refine_ls_extinction_method none
_refine_ls_goodness_of_fit_ref 1.055
_refine_ls_hydrogen_treatment constr
_refine_ls_matrix_type full
_refine_ls_number_parameters 301
_refine_ls_number_reflns 4680
_refine_ls_number_restraints 0
_refine_ls_restrained_S_all 1.055
_refine_ls_R_factor_all 0.0512
_refine_ls_R_factor_gt 0.0476
_refine_ls_shift/su_max 0.001
_refine_ls_shift/su_mean 0.000
_refine_ls_structure_factor_coef Fsqd
_refine_ls_weighting_details 'calc w=1/[\s^2^(Fo^2^)+(0.0706P)^2^] where P=(Fo^2^+2Fc^2^)/3'
_refine_ls_weighting_scheme calc
_refine_ls_wR_factor_gt 0.1224
_refine_ls_wR_factor_ref 0.1246
_reflns_number_gt 4190
_reflns_number_total 4680
_reflns_threshold_expression I>2\s(I)
_cod_data_source_file hy2423.cif
_cod_data_source_block I
_cod_original_cell_volume 4761.6(9)
_cod_original_sg_symbol_H-M 'C 2/c'
_cod_database_code 2230357
_cod_database_fobs_code 2230357

loop_
_symmetry_equiv_pos_as_xyz
'x, y, z'
'-x, y, -z+1/2'
'x+1/2, y+1/2, z'
'-x+1/2, y+1/2, -z+1/2'
'-x, -y, -z'
'x, -y, z-1/2'
'-x+1/2, -y+1/2, -z'
'x+1/2, -y+1/2, z-1/2'

loop_
_atom_site_type_symbol
_atom_site_label
_atom_site_fract_x
_atom_site_fract_y
_atom_site_fract_z
_atom_site_U_iso_or_equiv
_atom_site_adp_type
_atom_site_calc_flag
_atom_site_refinement_flags
_atom_site_occupancy
_atom_site_symmetry_multiplicity
_atom_site_disorder_assembly
_atom_site_disorder_group
Au Au1 0.611737(18) 0.111894(15) 0.447818(8) 0.04121(13) Uani d . 1 1 . .
Cl Cl1 0.6800(2) -0.02937(13) 0.46391(9) 0.0810(6) Uani d . 1 1 . .
Co Co1 0.73961(6) 0.31564(5) 0.35937(2) 0.0373(2) Uani d . 1 1 . .
C C1 0.6515(4) 0.3281(4) 0.41722(19) 0.0353(11) Uani d . 1 1 . .
C C2 0.7751(5) 0.3201(4) 0.43184(19) 0.0447(13) Uani d . 1 1 . .
H H2 0.8134 0.2725 0.4524 0.054 Uiso calc R 1 1 . .
C C3 0.8318(6) 0.3916(5) 0.4118(3) 0.0575(19) Uani d . 1 1 . .
H H3 0.9161 0.4026 0.4157 0.069 Uiso calc R 1 1 . .
C C4 0.7441(6) 0.4448(5) 0.3837(3) 0.0575(17) Uani d . 1 1 . .
H H4 0.7581 0.4984 0.3649 0.069 Uiso calc R 1 1 . .
C C5 0.6348(6) 0.4054(4) 0.3868(2) 0.0450(13) Uani d . 1 1 . .
H H5 0.5597 0.4273 0.3707 0.054 Uiso calc R 1 1 . .
C C6 0.6927(8) 0.1995(6) 0.3237(3) 0.070(2) Uani d . 1 1 . .
H H6 0.6433 0.1519 0.3345 0.084 Uiso calc R 1 1 . .
C C7 0.8171(8) 0.2057(7) 0.3344(3) 0.078(2) Uani d . 1 1 . .
H H7 0.8690 0.1631 0.3535 0.094 Uiso calc R 1 1 . .
C C8 0.8503(9) 0.2842(7) 0.3112(3) 0.088(3) Uani d . 1 1 . .
H H8 0.9301 0.3066 0.3116 0.105 Uiso calc R 1 1 . .
C C9 0.7472(9) 0.3263(6) 0.2884(2) 0.077(2) Uani d . 1 1 . .
H H9 0.7434 0.3823 0.2697 0.092 Uiso calc R 1 1 . .
C C10 0.6548(7) 0.2734(7) 0.2960(2) 0.070(2) Uani d . 1 1 . .
H H10 0.5730 0.2868 0.2842 0.084 Uiso calc R 1 1 . .
C C11 0.5027(4) 0.3014(4) 0.48858(17) 0.0323(10) Uani d . 1 1 . .
C C12 0.4193(6) 0.2539(5) 0.5115(2) 0.0525(15) Uani d . 1 1 . .
H H12 0.3858 0.2012 0.4981 0.063 Uiso calc R 1 1 . .
C C13 0.3884(6) 0.2873(7) 0.5542(2) 0.061(2) Uani d . 1 1 . .
H H13 0.3328 0.2569 0.5693 0.074 Uiso calc R 1 1 . .
C C14 0.4375(7) 0.3633(6) 0.5745(2) 0.0592(17) Uani d . 1 1 . .
H H14 0.4159 0.3841 0.6034 0.071 Uiso calc R 1 1 . .
C C15 0.5198(7) 0.4102(5) 0.5526(3) 0.0603(17) Uani d . 1 1 . .
H H15 0.5537 0.4622 0.5667 0.072 Uiso calc R 1 1 . .
C C16 0.5513(6) 0.3789(4) 0.5092(2) 0.0436(14) Uani d . 1 1 . .
H H16 0.6056 0.4106 0.4941 0.052 Uiso calc R 1 1 . .
C C17 0.4166(4) 0.2607(4) 0.38938(18) 0.0347(11) Uani d . 1 1 . .
C C18 0.3477(5) 0.3373(5) 0.3875(2) 0.0467(14) Uani d . 1 1 . .
H H18 0.3665 0.3843 0.4090 0.056 Uiso calc R 1 1 . .
C C19 0.2490(6) 0.3428(6) 0.3524(2) 0.0552(17) Uani d . 1 1 . .
H H19 0.2033 0.3945 0.3500 0.066 Uiso calc R 1 1 . .
C C20 0.2205(5) 0.2720(6) 0.3221(2) 0.0576(19) Uani d . 1 1 . .
H H20 0.1534 0.2752 0.2998 0.069 Uiso calc R 1 1 . .
C C21 0.2892(6) 0.1958(6) 0.3239(2) 0.0600(18) Uani d . 1 1 . .
H H21 0.2698 0.1490 0.3022 0.072 Uiso calc R 1 1 . .
C C22 0.3869(5) 0.1890(5) 0.3580(2) 0.0473(14) Uani d . 1 1 . .
H H22 0.4325 0.1372 0.3599 0.057 Uiso calc R 1 1 . .
F F1 0.4729(11) 0.0040(5) 0.3031(3) 0.183(5) Uani d . 1 1 . .
F F2 0.5000 0.1112(4) 0.2500 0.093(3) Uani d S 1 2 . .
F F3 0.6304(5) 0.0048(5) 0.2686(4) 0.168(4) Uani d . 1 1 . .
F F4 0.5000 -0.1023(4) 0.2500 0.094(3) Uani d S 1 2 . .
F F5 0.0244(12) 0.0474(7) 0.3049(3) 0.210(5) Uani d . 1 1 . .
F F6 0.1298(5) 0.0463(7) 0.2511(5) 0.226(6) Uani d . 1 1 . .
F F7 0.0000 0.1482(7) 0.2500 0.122(3) Uani d S 1 2 . .
F F8 0.0000 -0.0631(6) 0.2500 0.201(7) Uani d S 1 2 . .
P P1 0.54402(11) 0.25078(9) 0.43452(5) 0.0318(3) Uani d . 1 1 . .
P P2 0.5000 0.00498(18) 0.2500 0.0579(6) Uani d S 1 2 . .
P P3 0.0000 0.0412(2) 0.2500 0.0599(7) Uani d S 1 2 . .

loop_
_atom_site_aniso_label
_atom_site_aniso_U_11
_atom_site_aniso_U_22
_atom_site_aniso_U_33
_atom_site_aniso_U_12
_atom_site_aniso_U_13
_atom_site_aniso_U_23
Au1 0.04551(17) 0.02754(19) 0.05013(19) 0.00192(8) 0.00461(11) 0.00108(8)
Cl1 0.0891(13) 0.0334(10) 0.1220(17) 0.0148(9) 0.0195(12) 0.0106(10)
Co1 0.0351(4) 0.0411(5) 0.0363(4) 0.0013(3) 0.0067(3) 0.0021(3)
C1 0.036(3) 0.030(3) 0.039(3) -0.006(2) 0.004(2) 0.000(2)
C2 0.042(3) 0.056(4) 0.034(3) -0.006(3) -0.005(2) -0.002(2)
C3 0.045(3) 0.067(5) 0.060(4) -0.020(3) 0.004(3) -0.006(3)
C4 0.072(4) 0.036(4) 0.068(4) -0.010(3) 0.024(3) 0.001(3)
C5 0.046(3) 0.032(3) 0.058(3) 0.003(2) 0.011(3) 0.001(3)
C6 0.105(6) 0.054(5) 0.054(4) -0.008(4) 0.026(4) -0.020(3)
C7 0.103(7) 0.073(6) 0.062(4) 0.034(5) 0.021(4) -0.011(4)
C8 0.086(6) 0.107(8) 0.080(5) 0.001(5) 0.048(5) -0.026(5)
C9 0.113(7) 0.085(6) 0.036(3) 0.014(5) 0.023(4) 0.012(4)
C10 0.077(5) 0.091(6) 0.039(3) -0.003(4) -0.008(3) -0.012(4)
C11 0.031(2) 0.033(3) 0.034(2) 0.000(2) 0.0061(19) 0.004(2)
C12 0.053(3) 0.059(4) 0.046(3) -0.018(3) 0.007(3) 0.001(3)
C13 0.061(4) 0.078(6) 0.050(4) -0.012(3) 0.026(3) 0.004(3)
C14 0.068(4) 0.066(5) 0.047(3) 0.014(4) 0.023(3) -0.001(3)
C15 0.079(5) 0.044(4) 0.058(4) 0.004(4) 0.009(3) -0.014(3)
C16 0.056(4) 0.035(3) 0.042(3) 0.001(2) 0.014(3) 0.001(2)
C17 0.031(2) 0.037(3) 0.035(2) -0.003(2) 0.0009(19) 0.005(2)
C18 0.042(3) 0.045(4) 0.051(3) 0.001(3) -0.002(2) 0.006(3)
C19 0.042(3) 0.065(5) 0.057(4) 0.012(3) -0.002(3) 0.012(3)
C20 0.035(3) 0.098(6) 0.038(3) -0.010(3) -0.003(2) 0.010(3)
C21 0.051(4) 0.078(5) 0.049(3) -0.021(4) -0.002(3) -0.009(3)
C22 0.049(3) 0.050(4) 0.042(3) -0.009(3) 0.003(2) -0.006(3)
F1 0.356(15) 0.085(5) 0.129(6) 0.025(6) 0.108(8) -0.006(4)
F2 0.094(5) 0.045(5) 0.127(6) 0.000 -0.028(5) 0.000
F3 0.070(4) 0.088(5) 0.328(13) 0.000(3) -0.046(6) 0.005(6)
F4 0.102(5) 0.039(4) 0.152(7) 0.000 0.059(5) 0.000
F5 0.352(15) 0.172(10) 0.089(5) -0.019(10) -0.031(7) 0.032(5)
F6 0.061(4) 0.173(9) 0.439(18) -0.007(4) 0.017(7) -0.151(10)
F7 0.139(8) 0.070(6) 0.150(8) 0.000 -0.009(7) 0.000
F8 0.164(9) 0.044(5) 0.354(19) 0.000 -0.116(11) 0.000
P1 0.0328(6) 0.0276(7) 0.0340(6) -0.0005(5) 0.0009(5) 0.0011(5)
P2 0.0468(12) 0.0389(14) 0.0854(18) 0.000 -0.0007(12) 0.000
P3 0.0431(12) 0.0567(17) 0.0755(16) 0.000 -0.0085(11) 0.000

loop_
_atom_type_symbol
_atom_type_description
_atom_type_scat_dispersion_real
_atom_type_scat_dispersion_imag
_atom_type_scat_source
C C 0.0033 0.0016 'International Tables Vol C Tables 4.2.6.8 and 6.1.1.4'
H H 0.0000 0.0000 'International Tables Vol C Tables 4.2.6.8 and 6.1.1.4'
F F 0.0171 0.0103 'International Tables Vol C Tables 4.2.6.8 and 6.1.1.4'
P P 0.1023 0.0942 'International Tables Vol C Tables 4.2.6.8 and 6.1.1.4'
Cl Cl 0.1484 0.1585 'International Tables Vol C Tables 4.2.6.8 and 6.1.1.4'
Co Co 0.3494 0.9721 'International Tables Vol C Tables 4.2.6.8 and 6.1.1.4'
Au Au -2.0133 8.8022 'International Tables Vol C Tables 4.2.6.8 and 6.1.1.4'

loop_
_geom_angle_atom_site_label_1
_geom_angle_atom_site_label_2
_geom_angle_atom_site_label_3
_geom_angle_site_symmetry_1
_geom_angle_site_symmetry_3
_geom_angle
_geom_angle_publ_flag
P1 Au1 Cl1 . . 178.15(7) ?
C9 Co1 C10 . . 39.7(4) ?
C9 Co1 C2 . . 164.5(3) ?
C10 Co1 C2 . . 155.3(3) ?
C9 Co1 C5 . . 115.6(3) ?
C10 Co1 C5 . . 107.1(3) ?
C2 Co1 C5 . . 69.4(3) ?
C9 Co1 C7 . . 69.2(4) ?
C10 Co1 C7 . . 68.4(4) ?
C2 Co1 C7 . . 109.4(3) ?
C5 Co1 C7 . . 167.3(4) ?
C9 Co1 C6 . . 67.9(4) ?
C10 Co1 C6 . . 40.0(4) ?
C2 Co1 C6 . . 121.9(3) ?
C5 Co1 C6 . . 127.8(3) ?
C7 Co1 C6 . . 41.3(4) ?
C9 Co1 C8 . . 41.2(4) ?
C10 Co1 C8 . . 67.6(4) ?
C2 Co1 C8 . . 127.8(4) ?
C5 Co1 C8 . . 150.0(4) ?
C7 Co1 C8 . . 40.7(4) ?
C6 Co1 C8 . . 68.2(4) ?
C9 Co1 C1 . . 150.9(3) ?
C10 Co1 C1 . . 119.6(3) ?
C2 Co1 C1 . . 41.6(2) ?
C5 Co1 C1 . . 41.2(2) ?
C7 Co1 C1 . . 129.6(3) ?
C6 Co1 C1 . . 109.9(3) ?
C8 Co1 C1 . . 167.3(4) ?
C9 Co1 C4 . . 104.8(3) ?
C10 Co1 C4 . . 125.3(4) ?
C2 Co1 C4 . . 68.8(3) ?
C5 Co1 C4 . . 40.5(3) ?
C7 Co1 C4 . . 151.8(4) ?
C6 Co1 C4 . . 163.6(4) ?
C8 Co1 C4 . . 116.7(4) ?
C1 Co1 C4 . . 68.9(2) ?
C9 Co1 C3 . . 125.6(4) ?
C10 Co1 C3 . . 162.9(4) ?
C2 Co1 C3 . . 40.5(3) ?
C5 Co1 C3 . . 69.1(3) ?
C7 Co1 C3 . . 118.7(4) ?
C6 Co1 C3 . . 154.8(4) ?
C8 Co1 C3 . . 106.9(4) ?
C1 Co1 C3 . . 69.2(2) ?
C4 Co1 C3 . . 41.3(3) ?
C5 C1 C2 . . 106.7(5) ?
C5 C1 P1 . . 128.9(4) ?
C2 C1 P1 . . 124.3(4) ?
C5 C1 Co1 . . 68.9(3) ?
C2 C1 Co1 . . 68.7(3) ?
P1 C1 Co1 . . 126.2(3) ?
C3 C2 C1 . . 108.8(6) ?
C3 C2 Co1 . . 70.5(4) ?
C1 C2 Co1 . . 69.8(3) ?
C3 C2 H2 . . 125.6 ?
C1 C2 H2 . . 125.6 ?
Co1 C2 H2 . . 125.6 ?
C2 C3 C4 . . 107.6(6) ?
C2 C3 Co1 . . 69.0(3) ?
C4 C3 Co1 . . 69.2(4) ?
C2 C3 H3 . . 126.2 ?
C4 C3 H3 . . 126.2 ?
Co1 C3 H3 . . 126.2 ?
C5 C4 C3 . . 108.3(6) ?
C5 C4 Co1 . . 69.2(4) ?
C3 C4 Co1 . . 69.5(4) ?
C5 C4 H4 . . 125.9 ?
C3 C4 H4 . . 125.9 ?
Co1 C4 H4 . . 125.9 ?
C4 C5 C1 . . 108.7(6) ?
C4 C5 Co1 . . 70.3(4) ?
C1 C5 Co1 . . 69.8(3) ?
C4 C5 H5 . . 125.7 ?
C1 C5 H5 . . 125.7 ?
Co1 C5 H5 . . 125.7 ?
C10 C6 C7 . . 107.5(8) ?
C10 C6 Co1 . . 69.2(5) ?
C7 C6 Co1 . . 69.3(5) ?
C10 C6 H6 . . 126.2 ?
C7 C6 H6 . . 126.2 ?
Co1 C6 H6 . . 126.2 ?
C8 C7 C6 . . 106.4(8) ?
C8 C7 Co1 . . 69.7(5) ?
C6 C7 Co1 . . 69.4(4) ?
C8 C7 H7 . . 126.8 ?
C6 C7 H7 . . 126.8 ?
Co1 C7 H7 . . 126.8 ?
C7 C8 C9 . . 107.9(8) ?
C7 C8 Co1 . . 69.6(4) ?
C9 C8 Co1 . . 68.4(4) ?
C7 C8 H8 . . 126.0 ?
C9 C8 H8 . . 126.0 ?
Co1 C8 H8 . . 126.0 ?
C10 C9 C8 . . 107.7(8) ?
C10 C9 Co1 . . 70.3(4) ?
C8 C9 Co1 . . 70.4(4) ?
C10 C9 H9 . . 126.1 ?
C8 C9 H9 . . 126.1 ?
Co1 C9 H9 . . 126.1 ?
C9 C10 C6 . . 110.4(8) ?
C9 C10 Co1 . . 69.9(4) ?
C6 C10 Co1 . . 70.8(4) ?
C9 C10 H10 . . 124.8 ?
C6 C10 H10 . . 124.8 ?
Co1 C10 H10 . . 124.8 ?
C16 C11 C12 . . 119.5(5) ?
C16 C11 P1 . . 124.1(4) ?
C12 C11 P1 . . 116.3(4) ?
C13 C12 C11 . . 118.8(6) ?
C13 C12 H12 . . 120.6 ?
C11 C12 H12 . . 120.6 ?
C14 C13 C12 . . 121.2(6) ?
C14 C13 H13 . . 119.4 ?
C12 C13 H13 . . 119.4 ?
C13 C14 C15 . . 120.6(6) ?
C13 C14 H14 . . 119.7 ?
C15 C14 H14 . . 119.7 ?
C14 C15 C16 . . 119.3(7) ?
C14 C15 H15 . . 120.3 ?
C16 C15 H15 . . 120.3 ?
C11 C16 C15 . . 120.5(6) ?
C11 C16 H16 . . 119.7 ?
C15 C16 H16 . . 119.7 ?
C18 C17 C22 . . 120.7(5) ?
C18 C17 P1 . . 120.2(4) ?
C22 C17 P1 . . 119.1(4) ?
C17 C18 C19 . . 119.0(6) ?
C17 C18 H18 . . 120.5 ?
C19 C18 H18 . . 120.5 ?
C20 C19 C18 . . 119.8(7) ?
C20 C19 H19 . . 120.1 ?
C18 C19 H19 . . 120.1 ?
C19 C20 C21 . . 121.3(6) ?
C19 C20 H20 . . 119.4 ?
C21 C20 H20 . . 119.4 ?
C20 C21 C22 . . 119.9(7) ?
C20 C21 H21 . . 120.1 ?
C22 C21 H21 . . 120.1 ?
C21 C22 C17 . . 119.4(6) ?
C21 C22 H22 . . 120.3 ?
C17 C22 H22 . . 120.3 ?
C1 P1 C11 . . 103.1(2) ?
C1 P1 C17 . . 106.6(2) ?
C11 P1 C17 . . 105.6(2) ?
C1 P1 Au1 . . 113.37(18) ?
C11 P1 Au1 . . 111.84(17) ?
C17 P1 Au1 . . 115.32(19) ?
F3 P2 F3 2_655 . 179.8(6) ?
F3 P2 F1 2_655 . 90.7(7) ?
F3 P2 F1 . . 89.3(7) ?
F3 P2 F1 2_655 2_655 89.3(6) ?
F3 P2 F1 . 2_655 90.7(7) ?
F1 P2 F1 . 2_655 178.9(6) ?
F3 P2 F2 2_655 . 90.1(3) ?
F3 P2 F2 . . 90.1(3) ?
F1 P2 F2 . . 90.5(3) ?
F1 P2 F2 2_655 . 90.5(3) ?
F3 P2 F4 2_655 . 89.9(3) ?
F3 P2 F4 . . 89.9(3) ?
F1 P2 F4 . . 89.5(3) ?
F1 P2 F4 2_655 . 89.5(3) ?
F2 P2 F4 . . 180.0000(10) ?
F6 P3 F6 . 2 174.2(8) ?
F6 P3 F5 . 2 94.0(7) ?
F6 P3 F5 2 2 85.7(7) ?
F6 P3 F5 . . 85.7(7) ?
F6 P3 F5 2 . 94.0(7) ?
F5 P3 F5 2 . 173.1(9) ?
F6 P3 F8 . . 92.9(4) ?
F6 P3 F8 2 . 92.9(4) ?
F5 P3 F8 2 . 93.4(4) ?
F5 P3 F8 . . 93.4(4) ?
F6 P3 F7 . . 87.1(4) ?
F6 P3 F7 2 . 87.1(4) ?
F5 P3 F7 2 . 86.6(4) ?
F5 P3 F7 . . 86.6(4) ?
F8 P3 F7 . . 180.000(2) ?

loop_
_geom_bond_atom_site_label_1
_geom_bond_atom_site_label_2
_geom_bond_site_symmetry_2
_geom_bond_distance
_geom_bond_publ_flag
Au1 P1 . 2.2203(14) ?
Au1 Cl1 . 2.2657(18) ?
Co1 C9 . 2.005(6) ?
Co1 C10 . 2.010(7) ?
Co1 C2 . 2.017(5) ?
Co1 C5 . 2.020(6) ?
Co1 C7 . 2.030(8) ?
Co1 C6 . 2.030(8) ?
Co1 C8 . 2.031(7) ?
Co1 C1 . 2.031(5) ?
Co1 C4 . 2.033(7) ?
Co1 C3 . 2.037(7) ?
C1 C5 . 1.426(8) ?
C1 C2 . 1.437(8) ?
C1 P1 . 1.805(5) ?
C2 C3 . 1.404(9) ?
C2 H2 . 0.9800 ?
C3 C4 . 1.434(11) ?
C3 H3 . 0.9800 ?
C4 C5 . 1.404(9) ?
C4 H4 . 0.9800 ?
C5 H5 . 0.9800 ?
C6 C10 . 1.383(12) ?
C6 C7 . 1.432(13) ?
C6 H6 . 0.9800 ?
C7 C8 . 1.413(13) ?
C7 H7 . 0.9800 ?
C8 C9 . 1.420(13) ?
C8 H8 . 0.9800 ?
C9 C10 . 1.364(12) ?
C9 H9 . 0.9800 ?
C10 H10 . 0.9800 ?
C11 C16 . 1.374(8) ?
C11 C12 . 1.414(7) ?
C11 P1 . 1.809(5) ?
C12 C13 . 1.384(9) ?
C12 H12 . 0.9300 ?
C13 C14 . 1.354(12) ?
C13 H13 . 0.9300 ?
C14 C15 . 1.386(11) ?
C14 H14 . 0.9300 ?
C15 C16 . 1.392(9) ?
C15 H15 . 0.9300 ?
C16 H16 . 0.9300 ?
C17 C18 . 1.386(8) ?
C17 C22 . 1.394(8) ?
C17 P1 . 1.815(5) ?
C18 C19 . 1.404(9) ?
C18 H18 . 0.9300 ?
C19 C20 . 1.364(11) ?
C19 H19 . 0.9300 ?
C20 C21 . 1.381(11) ?
C20 H20 . 0.9300 ?
C21 C22 . 1.382(9) ?
C21 H21 . 0.9300 ?
C22 H22 . 0.9300 ?
F1 P2 . 1.557(7) ?
F2 P2 . 1.577(7) ?
F3 P2 . 1.528(6) ?
F4 P2 . 1.594(7) ?
F5 P3 . 1.527(8) ?
F6 P3 . 1.498(6) ?
F7 P3 . 1.589(11) ?
F8 P3 . 1.549(9) ?
P2 F3 2_655 1.528(6) ?
P2 F1 2_655 1.557(7) ?
P3 F6 2 1.498(6) ?
P3 F5 2 1.526(8) ?

loop_
_geom_hbond_atom_site_label_D
_geom_hbond_atom_site_label_H
_geom_hbond_atom_site_label_A
_geom_hbond_site_symmetry_A
_geom_hbond_distance_DH
_geom_hbond_distance_HA
_geom_hbond_distance_DA
_geom_hbond_angle_DHA
C5 H5 F5 3 0.98 2.56 3.249(11) 128
C8 H8 F4 3 0.98 2.41 3.090(10) 126
C10 H10 F8 3 0.98 2.53 3.185(12) 125

loop_
_geom_torsion_atom_site_label_1
_geom_torsion_atom_site_label_2
_geom_torsion_atom_site_label_3
_geom_torsion_atom_site_label_4
_geom_torsion_site_symmetry_1
_geom_torsion_site_symmetry_2
_geom_torsion_site_symmetry_3
_geom_torsion_site_symmetry_4
_geom_torsion
_geom_torsion_publ_flag
C9 Co1 C1 C5 . . . . -45.1(8) ?
C10 Co1 C1 C5 . . . . -82.2(5) ?
C2 Co1 C1 C5 . . . . 118.8(5) ?
C7 Co1 C1 C5 . . . . -167.7(5) ?
C6 Co1 C1 C5 . . . . -125.2(4) ?
C8 Co1 C1 C5 . . . . 155.8(15) ?
C4 Co1 C1 C5 . . . . 37.3(4) ?
C3 Co1 C1 C5 . . . . 81.6(4) ?
C9 Co1 C1 C2 . . . . -163.9(6) ?
C10 Co1 C1 C2 . . . . 159.0(4) ?
C5 Co1 C1 C2 . . . . -118.8(5) ?
C7 Co1 C1 C2 . . . . 73.6(5) ?
C6 Co1 C1 C2 . . . . 116.0(4) ?
C8 Co1 C1 C2 . . . . 37.0(16) ?
C4 Co1 C1 C2 . . . . -81.5(4) ?
C3 Co1 C1 C2 . . . . -37.1(4) ?
C9 Co1 C1 P1 . . . . 78.4(8) ?
C10 Co1 C1 P1 . . . . 41.3(5) ?
C2 Co1 C1 P1 . . . . -117.7(5) ?
C5 Co1 C1 P1 . . . . 123.6(5) ?
C7 Co1 C1 P1 . . . . -44.1(6) ?
C6 Co1 C1 P1 . . . . -1.7(5) ?
C8 Co1 C1 P1 . . . . -80.7(16) ?
C4 Co1 C1 P1 . . . . 160.8(4) ?
C3 Co1 C1 P1 . . . . -154.8(4) ?
C5 C1 C2 C3 . . . . 1.2(7) ?
P1 C1 C2 C3 . . . . 180.0(4) ?
Co1 C1 C2 C3 . . . . 59.9(4) ?
C5 C1 C2 Co1 . . . . -58.7(4) ?
P1 C1 C2 Co1 . . . . 120.1(4) ?
C9 Co1 C2 C3 . . . . 30.1(13) ?
C10 Co1 C2 C3 . . . . -167.9(7) ?
C5 Co1 C2 C3 . . . . -81.6(5) ?
C7 Co1 C2 C3 . . . . 111.9(5) ?
C6 Co1 C2 C3 . . . . 155.9(5) ?
C8 Co1 C2 C3 . . . . 70.0(6) ?
C1 Co1 C2 C3 . . . . -119.7(6) ?
C4 Co1 C2 C3 . . . . -38.0(4) ?
C9 Co1 C2 C1 . . . . 149.8(11) ?
C10 Co1 C2 C1 . . . . -48.2(9) ?
C5 Co1 C2 C1 . . . . 38.1(3) ?
C7 Co1 C2 C1 . . . . -128.4(4) ?
C6 Co1 C2 C1 . . . . -84.4(5) ?
C8 Co1 C2 C1 . . . . -170.3(5) ?
C4 Co1 C2 C1 . . . . 81.6(4) ?
C3 Co1 C2 C1 . . . . 119.7(6) ?
C1 C2 C3 C4 . . . . -0.8(7) ?
Co1 C2 C3 C4 . . . . 58.7(5) ?
C1 C2 C3 Co1 . . . . -59.4(4) ?
C9 Co1 C3 C2 . . . . -170.5(4) ?
C10 Co1 C3 C2 . . . . 162.6(10) ?
C5 Co1 C3 C2 . . . . 82.4(4) ?
C7 Co1 C3 C2 . . . . -86.6(5) ?
C6 Co1 C3 C2 . . . . -54.5(8) ?
C8 Co1 C3 C2 . . . . -129.1(5) ?
C1 Co1 C3 C2 . . . . 38.1(4) ?
C4 Co1 C3 C2 . . . . 119.4(6) ?
C9 Co1 C3 C4 . . . . 70.1(5) ?
C10 Co1 C3 C4 . . . . 43.1(12) ?
C2 Co1 C3 C4 . . . . -119.4(6) ?
C5 Co1 C3 C4 . . . . -37.1(4) ?
C7 Co1 C3 C4 . . . . 154.0(4) ?
C6 Co1 C3 C4 . . . . -174.0(6) ?
C8 Co1 C3 C4 . . . . 111.5(5) ?
C1 Co1 C3 C4 . . . . -81.3(4) ?
C2 C3 C4 C5 . . . . 0.0(8) ?
Co1 C3 C4 C5 . . . . 58.5(5) ?
C2 C3 C4 Co1 . . . . -58.5(5) ?
C9 Co1 C4 C5 . . . . 112.2(5) ?
C10 Co1 C4 C5 . . . . 74.2(5) ?
C2 Co1 C4 C5 . . . . -82.6(4) ?
C7 Co1 C4 C5 . . . . -174.4(6) ?
C6 Co1 C4 C5 . . . . 50.9(12) ?
C8 Co1 C4 C5 . . . . 154.6(5) ?
C1 Co1 C4 C5 . . . . -37.9(4) ?
C3 Co1 C4 C5 . . . . -120.0(6) ?
C9 Co1 C4 C3 . . . . -127.8(5) ?
C10 Co1 C4 C3 . . . . -165.8(4) ?
C2 Co1 C4 C3 . . . . 37.4(4) ?
C5 Co1 C4 C3 . . . . 120.0(6) ?
C7 Co1 C4 C3 . . . . -54.4(8) ?
C6 Co1 C4 C3 . . . . 170.9(9) ?
C8 Co1 C4 C3 . . . . -85.4(5) ?
C1 Co1 C4 C3 . . . . 82.1(4) ?
C3 C4 C5 C1 . . . . 0.8(8) ?
Co1 C4 C5 C1 . . . . 59.5(4) ?
C3 C4 C5 Co1 . . . . -58.7(5) ?
C2 C1 C5 C4 . . . . -1.2(7) ?
P1 C1 C5 C4 . . . . -179.9(5) ?
Co1 C1 C5 C4 . . . . -59.7(5) ?
C2 C1 C5 Co1 . . . . 58.5(4) ?
P1 C1 C5 Co1 . . . . -120.2(5) ?
C9 Co1 C5 C4 . . . . -82.8(5) ?
C10 Co1 C5 C4 . . . . -124.7(5) ?
C2 Co1 C5 C4 . . . . 81.2(4) ?
C7 Co1 C5 C4 . . . . 168.0(13) ?
C6 Co1 C5 C4 . . . . -163.9(5) ?
C8 Co1 C5 C4 . . . . -50.0(9) ?
C1 Co1 C5 C4 . . . . 119.6(6) ?
C3 Co1 C5 C4 . . . . 37.7(4) ?
C9 Co1 C5 C1 . . . . 157.5(4) ?
C10 Co1 C5 C1 . . . . 115.7(4) ?
C2 Co1 C5 C1 . . . . -38.4(3) ?
C7 Co1 C5 C1 . . . . 48.3(15) ?
C6 Co1 C5 C1 . . . . 76.5(5) ?
C8 Co1 C5 C1 . . . . -169.6(7) ?
C4 Co1 C5 C1 . . . . -119.6(6) ?
C3 Co1 C5 C1 . . . . -81.9(4) ?
C9 Co1 C6 C10 . . . . -36.1(5) ?
C2 Co1 C6 C10 . . . . 157.4(5) ?
C5 Co1 C6 C10 . . . . 69.9(6) ?
C7 Co1 C6 C10 . . . . -119.2(7) ?
C8 Co1 C6 C10 . . . . -80.6(6) ?
C1 Co1 C6 C10 . . . . 112.8(5) ?
C4 Co1 C6 C10 . . . . 30.2(12) ?
C3 Co1 C6 C10 . . . . -164.0(6) ?
C9 Co1 C6 C7 . . . . 83.1(5) ?
C10 Co1 C6 C7 . . . . 119.2(7) ?
C2 Co1 C6 C7 . . . . -83.4(5) ?
C5 Co1 C6 C7 . . . . -171.0(5) ?
C8 Co1 C6 C7 . . . . 38.5(5) ?
C1 Co1 C6 C7 . . . . -128.0(5) ?
C4 Co1 C6 C7 . . . . 149.4(9) ?
C3 Co1 C6 C7 . . . . -44.8(9) ?
C10 C6 C7 C8 . . . . -1.3(8) ?
Co1 C6 C7 C8 . . . . -60.2(5) ?
C10 C6 C7 Co1 . . . . 58.9(5) ?
C9 Co1 C7 C8 . . . . 37.6(6) ?
C10 Co1 C7 C8 . . . . 80.3(6) ?
C2 Co1 C7 C8 . . . . -126.0(5) ?
C5 Co1 C7 C8 . . . . 151.9(13) ?
C6 Co1 C7 C8 . . . . 117.5(7) ?
C1 Co1 C7 C8 . . . . -168.4(5) ?
C4 Co1 C7 C8 . . . . -44.8(9) ?
C3 Co1 C7 C8 . . . . -82.5(6) ?
C9 Co1 C7 C6 . . . . -79.9(5) ?
C10 Co1 C7 C6 . . . . -37.1(5) ?
C2 Co1 C7 C6 . . . . 116.6(5) ?
C5 Co1 C7 C6 . . . . 34.4(16) ?
C8 Co1 C7 C6 . . . . -117.5(7) ?
C1 Co1 C7 C6 . . . . 74.1(6) ?
C4 Co1 C7 C6 . . . . -162.3(6) ?
C3 Co1 C7 C6 . . . . 160.0(5) ?
C6 C7 C8 C9 . . . . 2.1(9) ?
Co1 C7 C8 C9 . . . . -57.8(5) ?
C6 C7 C8 Co1 . . . . 59.9(5) ?
C9 Co1 C8 C7 . . . . -120.0(8) ?
C10 Co1 C8 C7 . . . . -82.4(6) ?
C2 Co1 C8 C7 . . . . 75.1(6) ?
C5 Co1 C8 C7 . . . . -168.0(6) ?
C6 Co1 C8 C7 . . . . -39.1(5) ?
C1 Co1 C8 C7 . . . . 44.7(18) ?
C4 Co1 C8 C7 . . . . 158.1(5) ?
C3 Co1 C8 C7 . . . . 114.7(6) ?
C10 Co1 C8 C9 . . . . 37.6(6) ?
C2 Co1 C8 C9 . . . . -164.9(5) ?
C5 Co1 C8 C9 . . . . -48.0(10) ?
C7 Co1 C8 C9 . . . . 120.0(8) ?
C6 Co1 C8 C9 . . . . 80.9(6) ?
C1 Co1 C8 C9 . . . . 164.7(13) ?
C4 Co1 C8 C9 . . . . -81.9(6) ?
C3 Co1 C8 C9 . . . . -125.3(6) ?
C7 C8 C9 C10 . . . . -2.2(9) ?
Co1 C8 C9 C10 . . . . -60.7(5) ?
C7 C8 C9 Co1 . . . . 58.5(5) ?
C2 Co1 C9 C10 . . . . 168.4(10) ?
C5 Co1 C9 C10 . . . . -86.3(6) ?
C7 Co1 C9 C10 . . . . 80.9(6) ?
C6 Co1 C9 C10 . . . . 36.4(5) ?
C8 Co1 C9 C10 . . . . 118.0(8) ?
C1 Co1 C9 C10 . . . . -55.1(9) ?
C4 Co1 C9 C10 . . . . -128.1(5) ?
C3 Co1 C9 C10 . . . . -168.0(5) ?
C10 Co1 C9 C8 . . . . -118.0(8) ?
C2 Co1 C9 C8 . . . . 50.3(14) ?
C5 Co1 C9 C8 . . . . 155.7(6) ?
C7 Co1 C9 C8 . . . . -37.2(6) ?
C6 Co1 C9 C8 . . . . -81.7(6) ?
C1 Co1 C9 C8 . . . . -173.1(6) ?
C4 Co1 C9 C8 . . . . 113.8(6) ?
C3 Co1 C9 C8 . . . . 73.9(7) ?
C8 C9 C10 C6 . . . . 1.4(9) ?
Co1 C9 C10 C6 . . . . -59.4(5) ?
C8 C9 C10 Co1 . . . . 60.8(5) ?
C7 C6 C10 C9 . . . . -0.1(9) ?
Co1 C6 C10 C9 . . . . 58.9(6) ?
C7 C6 C10 Co1 . . . . -58.9(5) ?
C2 Co1 C10 C9 . . . . -172.6(6) ?
C5 Co1 C10 C9 . . . . 109.6(5) ?
C7 Co1 C10 C9 . . . . -83.0(6) ?
C6 Co1 C10 C9 . . . . -121.3(7) ?
C8 Co1 C10 C9 . . . . -38.9(6) ?
C1 Co1 C10 C9 . . . . 152.7(5) ?
C4 Co1 C10 C9 . . . . 68.7(6) ?
C3 Co1 C10 C9 . . . . 35.2(13) ?
C9 Co1 C10 C6 . . . . 121.3(7) ?
C2 Co1 C10 C6 . . . . -51.3(9) ?
C5 Co1 C10 C6 . . . . -129.1(5) ?
C7 Co1 C10 C6 . . . . 38.3(5) ?
C8 Co1 C10 C6 . . . . 82.4(6) ?
C1 Co1 C10 C6 . . . . -86.0(5) ?
C4 Co1 C10 C6 . . . . -170.0(4) ?
C3 Co1 C10 C6 . . . . 156.5(10) ?
C16 C11 C12 C13 . . . . 0.3(9) ?
P1 C11 C12 C13 . . . . 177.0(6) ?
C11 C12 C13 C14 . . . . -0.9(11) ?
C12 C13 C14 C15 . . . . 0.5(13) ?
C13 C14 C15 C16 . . . . 0.4(12) ?
C12 C11 C16 C15 . . . . 0.6(9) ?
P1 C11 C16 C15 . . . . -175.9(5) ?
C14 C15 C16 C11 . . . . -1.0(11) ?
C22 C17 C18 C19 . . . . -1.7(9) ?
P1 C17 C18 C19 . . . . -179.4(5) ?
C17 C18 C19 C20 . . . . 2.1(10) ?
C18 C19 C20 C21 . . . . -2.4(10) ?
C19 C20 C21 C22 . . . . 2.1(10) ?
C20 C21 C22 C17 . . . . -1.7(9) ?
C18 C17 C22 C21 . . . . 1.5(8) ?
P1 C17 C22 C21 . . . . 179.2(5) ?
C5 C1 P1 C11 . . . . -89.4(5) ?
C2 C1 P1 C11 . . . . 92.2(5) ?
Co1 C1 P1 C11 . . . . 179.5(3) ?
C5 C1 P1 C17 . . . . 21.5(6) ?
C2 C1 P1 C17 . . . . -156.9(5) ?
Co1 C1 P1 C17 . . . . -69.6(4) ?
C5 C1 P1 Au1 . . . . 149.5(5) ?
C2 C1 P1 Au1 . . . . -29.0(5) ?
Co1 C1 P1 Au1 . . . . 58.4(4) ?
C16 C11 P1 C1 . . . . -2.2(6) ?
C12 C11 P1 C1 . . . . -178.8(4) ?
C16 C11 P1 C17 . . . . -113.9(5) ?
C12 C11 P1 C17 . . . . 69.5(5) ?
C16 C11 P1 Au1 . . . . 120.0(5) ?
C12 C11 P1 Au1 . . . . -56.6(5) ?
C18 C17 P1 C1 . . . . -71.4(5) ?
C22 C17 P1 C1 . . . . 110.9(4) ?
C18 C17 P1 C11 . . . . 37.8(5) ?
C22 C17 P1 C11 . . . . -139.9(4) ?
C18 C17 P1 Au1 . . . . 161.8(4) ?
C22 C17 P1 Au1 . . . . -15.9(5) ?
